data_7040696
loop_
_publ_author_name
'Liu, Rui'
'Zhu, Kongtao'
'Zhong, Xianghong'
'Li, Jiancheng'
'Liu, Zhenyu'
'Chen, Shibing'
'Zhu, Hongping'

_publ_section_title
;
 Chromium complexes bearing amidinato-phosphino ligand: synthesis,
 characterization, and catalytic properties of ethylene
 tri-/tetramerization and polymerization.
;
_journal_issue 42
_journal_name_full 'Dalton transactions (Cambridge, England : 2003)'
_journal_page_first 17020
_journal_page_last 17029
_journal_paper_doi 10.1039/c6dt03216h
_journal_volume 45
_journal_year 2016
_chemical_formula_sum 'C58.5 H60 Cl2 Cr N2 O P'
_chemical_formula_weight 960.96
_chemical_name_systematic
; 
 ? 
;
_space_group_IT_number 2
_symmetry_cell_setting triclinic
_symmetry_space_group_name_Hall '-P 1'
_symmetry_space_group_name_H-M 'P -1'
_atom_sites_solution_hydrogens geom
_atom_sites_solution_primary direct
_atom_sites_solution_secondary difmap
_audit_creation_method SHELXL-97
_audit_update_record
;
2016-06-01 deposited with the CCDC.
2016-09-22 downloaded from the CCDC.
;
_cell_angle_alpha 69.811(6)
_cell_angle_beta 84.682(4)
_cell_angle_gamma 86.826(5)
_cell_formula_units_Z 2
_cell_length_a 10.6985(5)
_cell_length_b 14.2554(9)
_cell_length_c 17.7632(11)
_cell_measurement_reflns_used 6401
_cell_measurement_temperature 173(2)
_cell_measurement_theta_max 65.8910
_cell_measurement_theta_min 4.1230
_cell_volume 2530.9(3)
_computing_cell_refinement 'CrysAlisPro, Agilent Technologies'
_computing_data_collection 'CrysAlisPro, Agilent Technologies'
_computing_data_reduction 'CrysAlisPro, Agilent Technologies'
_computing_molecular_graphics 'Bruker SHELXTL'
_computing_publication_material 'Bruker SHELXTL'
_computing_structure_refinement 'SHELXL-97 (Sheldrick, 1997)'
_computing_structure_solution 'SHELXS-97 (Sheldrick, 1990)'
_diffrn_ambient_temperature 173(2)
_diffrn_detector_area_resol_mean 10.4741
_diffrn_measured_fraction_theta_full 0.970
_diffrn_measured_fraction_theta_max 0.970
_diffrn_measurement_device_type 'SuperNova, Dual, Cu at zero, Atlas'
_diffrn_measurement_method '\w scans'
_diffrn_radiation_monochromator mirror
_diffrn_radiation_source 'SuperNova (Cu) X-ray Source'
_diffrn_radiation_type CuK\a
_diffrn_radiation_wavelength 1.54178
_diffrn_reflns_av_R_equivalents 0.0464
_diffrn_reflns_av_sigmaI/netI 0.0560
_diffrn_reflns_limit_h_max 12
_diffrn_reflns_limit_h_min -12
_diffrn_reflns_limit_k_max 15
_diffrn_reflns_limit_k_min -16
_diffrn_reflns_limit_l_max 20
_diffrn_reflns_limit_l_min -19
_diffrn_reflns_number 16232
_diffrn_reflns_theta_full 65.84
_diffrn_reflns_theta_max 65.84
_diffrn_reflns_theta_min 3.46
_exptl_absorpt_coefficient_mu 3.446
_exptl_absorpt_correction_T_max 0.7244
_exptl_absorpt_correction_T_min 0.7244
_exptl_absorpt_correction_type multi-scan
_exptl_absorpt_process_details empirical
_exptl_crystal_colour green
_exptl_crystal_density_diffrn 1.261
_exptl_crystal_density_meas ?
_exptl_crystal_density_method 'not measured'
_exptl_crystal_description block
_exptl_crystal_F_000 1012
_exptl_crystal_size_max 0.10
_exptl_crystal_size_mid 0.10
_exptl_crystal_size_min 0.10
_refine_diff_density_max 1.109
_refine_diff_density_min -0.589
_refine_diff_density_rms 0.100
_refine_ls_extinction_method none
_refine_ls_goodness_of_fit_ref 1.044
_refine_ls_hydrogen_treatment 'refined in riding mode to the carrier atom'
_refine_ls_matrix_type full
_refine_ls_number_parameters 585
_refine_ls_number_reflns 8533
_refine_ls_number_restraints 0
_refine_ls_restrained_S_all 1.044
_refine_ls_R_factor_all 0.0747
_refine_ls_R_factor_gt 0.0640
_refine_ls_shift/su_max 0.000
_refine_ls_shift/su_mean 0.000
_refine_ls_structure_factor_coef Fsqd
_refine_ls_weighting_details 'calc w=1/[\s^2^(Fo^2^)+(0.1113P)^2^+2.3165P] where P=(Fo^2^+2Fc^2^)/3'
_refine_ls_weighting_scheme calc
_refine_ls_wR_factor_gt 0.1714
_refine_ls_wR_factor_ref 0.1841
_reflns_number_gt 7187
_reflns_number_total 8533
_reflns_threshold_expression >2sigma(I)
_cod_data_source_file c6dt03216h1.cif
_cod_data_source_block compound_8
_cod_depositor_comments
;
The following automatic conversions were performed:

'_symmetry_cell_setting' value 'Triclinic' changed to 'triclinic'
according to
/usr/data/users/saulius/crontab/automatic-downloads/rss-feeds/RSC/lib/dictionaries/cif_core.dic
dictionary named 'cif_core.dic' version 2.4.2 from 2011-04-26.

'_exptl_crystal_density_meas' value 'not measured' was changed to '?'
- the value is perceived as not measured.

Automatic conversion script
Id: cif_fix_values 4268 2015-11-12 08:31:59Z antanas 

 Adding full bibliography for 7040694--7040697.cif.
;
_cod_original_sg_symbol_H-M P-1
_cod_original_formula_sum 'C58.50 H60 Cl2 Cr N2 O P'
_cod_database_code 7040696

loop_
_symmetry_equiv_pos_as_xyz
'x, y, z'
'-x, -y, -z'

loop_
_atom_site_label
_atom_site_type_symbol
_atom_site_fract_x
_atom_site_fract_y
_atom_site_fract_z
_atom_site_U_iso_or_equiv
_atom_site_adp_type
_atom_site_occupancy
_atom_site_symmetry_multiplicity
_atom_site_calc_flag
_atom_site_refinement_flags
Cr1 Cr -0.22363(5) 0.86660(4) 0.30785(3) 0.01942(17) Uani 1 1 d .
Cl1 Cl -0.42846(7) 0.92000(6) 0.28728(5) 0.0245(2) Uani 1 1 d .
Cl2 Cl -0.02229(7) 0.79871(6) 0.32312(5) 0.0268(2) Uani 1 1 d .
P1 P -0.30583(7) 0.69685(6) 0.38407(5) 0.0208(2) Uani 1 1 d .
O1 O -0.1979(2) 0.88522(18) 0.18758(14) 0.0262(5) Uani 1 1 d .
N1 N -0.2371(3) 0.8690(2) 0.41856(16) 0.0226(6) Uani 1 1 d .
N2 N -0.1770(2) 1.0027(2) 0.31979(17) 0.0222(6) Uani 1 1 d .
C1 C -0.2881(3) 0.6992(2) 0.4842(2) 0.0215(7) Uani 1 1 d .
C2 C -0.3049(3) 0.6144(2) 0.5533(2) 0.0238(7) Uani 1 1 d .
H2A H -0.3347 0.5550 0.5491 0.029 Uiso 1 1 calc R
C3 C -0.2786(3) 0.6159(3) 0.6275(2) 0.0264(7) Uani 1 1 d .
H3A H -0.2910 0.5583 0.6743 0.032 Uiso 1 1 calc R
C4 C -0.2337(3) 0.7029(3) 0.6326(2) 0.0263(7) Uani 1 1 d .
H4A H -0.2141 0.7039 0.6834 0.032 Uiso 1 1 calc R
C5 C -0.2170(3) 0.7882(3) 0.5655(2) 0.0240(7) Uani 1 1 d .
H5A H -0.1847 0.8464 0.5703 0.029 Uiso 1 1 calc R
C6 C -0.2477(3) 0.7885(2) 0.4903(2) 0.0216(7) Uani 1 1 d .
C7 C -0.2050(3) 0.9650(2) 0.3978(2) 0.0205(7) Uani 1 1 d .
C8 C -0.2112(3) 1.0212(2) 0.45497(19) 0.0218(7) Uani 1 1 d .
C9 C -0.1121(3) 1.0805(2) 0.4556(2) 0.0238(7) Uani 1 1 d .
H9A H -0.0412 1.0884 0.4178 0.029 Uiso 1 1 calc R
C10 C -0.1187(4) 1.1281(3) 0.5125(2) 0.0320(8) Uani 1 1 d .
H10A H -0.0504 1.1666 0.5148 0.038 Uiso 1 1 calc R
C11 C -0.2235(4) 1.1197(3) 0.5655(2) 0.0348(9) Uani 1 1 d .
H11A H -0.2271 1.1524 0.6041 0.042 Uiso 1 1 calc R
C12 C -0.3236(4) 1.0637(3) 0.5626(2) 0.0348(9) Uani 1 1 d .
H12A H -0.3968 1.0600 0.5981 0.042 Uiso 1 1 calc R
C13 C -0.3174(3) 1.0134(3) 0.5083(2) 0.0281(7) Uani 1 1 d .
H13A H -0.3852 0.9736 0.5073 0.034 Uiso 1 1 calc R
C14 C -0.2262(3) 0.5795(2) 0.3839(2) 0.0241(7) Uani 1 1 d .
C15 C -0.2819(4) 0.5113(3) 0.3582(2) 0.0304(8) Uani 1 1 d .
H15A H -0.3651 0.5237 0.3420 0.037 Uiso 1 1 calc R
C16 C -0.2160(4) 0.4246(3) 0.3560(2) 0.0379(9) Uani 1 1 d .
H16A H -0.2548 0.3781 0.3386 0.045 Uiso 1 1 calc R
C17 C -0.0952(4) 0.4066(3) 0.3790(2) 0.0347(9) Uani 1 1 d .
H17A H -0.0501 0.3483 0.3765 0.042 Uiso 1 1 calc R
C18 C -0.0394(3) 0.4734(3) 0.4056(2) 0.0312(8) Uani 1 1 d .
H18A H 0.0434 0.4604 0.4225 0.037 Uiso 1 1 calc R
C19 C -0.1050(3) 0.5597(3) 0.4076(2) 0.0277(7) Uani 1 1 d .
H19A H -0.0660 0.6057 0.4255 0.033 Uiso 1 1 calc R
C20 C -0.4701(3) 0.6777(2) 0.3764(2) 0.0248(7) Uani 1 1 d .
C21 C -0.5612(3) 0.6590(2) 0.4414(2) 0.0261(7) Uani 1 1 d .
H21A H -0.5382 0.6538 0.4931 0.031 Uiso 1 1 calc R
C22 C -0.6848(3) 0.6481(3) 0.4299(2) 0.0301(8) Uani 1 1 d .
H22A H -0.7464 0.6355 0.4741 0.036 Uiso 1 1 calc R
C23 C -0.7204(3) 0.6551(3) 0.3557(3) 0.0329(8) Uani 1 1 d .
H23A H -0.8058 0.6476 0.3487 0.040 Uiso 1 1 calc R
C24 C -0.6307(4) 0.6732(3) 0.2912(2) 0.0339(8) Uani 1 1 d .
H24A H -0.6543 0.6773 0.2399 0.041 Uiso 1 1 calc R
C25 C -0.5065(3) 0.6852(3) 0.3015(2) 0.0309(8) Uani 1 1 d .
H25A H -0.4457 0.6988 0.2568 0.037 Uiso 1 1 calc R
C26 C -0.2429(4) 0.9744(3) 0.1256(2) 0.0329(8) Uani 1 1 d .
H26A H -0.2262 1.0356 0.1371 0.039 Uiso 1 1 calc R
H26B H -0.3342 0.9715 0.1213 0.039 Uiso 1 1 calc R
C27 C -0.1681(4) 0.9722(3) 0.0492(2) 0.0376(9) Uani 1 1 d .
H27A H -0.2158 1.0048 0.0014 0.045 Uiso 1 1 calc R
H27B H -0.0869 1.0057 0.0415 0.045 Uiso 1 1 calc R
C28 C -0.1486(4) 0.8614(4) 0.0644(3) 0.0443(10) Uani 1 1 d .
H28A H -0.2186 0.8351 0.0454 0.053 Uiso 1 1 calc R
H28B H -0.0688 0.8482 0.0363 0.053 Uiso 1 1 calc R
C29 C -0.1447(7) 0.8145(4) 0.1531(3) 0.0691(17) Uani 1 1 d .
H29A H -0.1934 0.7525 0.1732 0.083 Uiso 1 1 calc R
H29B H -0.0569 0.7975 0.1673 0.083 Uiso 1 1 calc R
C31 C -0.1565(3) 1.1063(2) 0.2764(2) 0.0229(7) Uani 1 1 d .
C32 C -0.2546(3) 1.1787(3) 0.2675(2) 0.0239(7) Uani 1 1 d .
C33 C -0.2277(4) 1.2783(3) 0.2231(2) 0.0298(8) Uani 1 1 d .
H33A H -0.2931 1.3278 0.2161 0.036 Uiso 1 1 calc R
C34 C -0.1087(4) 1.3063(3) 0.1892(2) 0.0342(8) Uani 1 1 d .
H34A H -0.0921 1.3746 0.1597 0.041 Uiso 1 1 calc R
C35 C -0.0134(4) 1.2349(3) 0.1982(2) 0.0323(8) Uani 1 1 d .
H35A H 0.0687 1.2549 0.1748 0.039 Uiso 1 1 calc R
C36 C -0.0346(3) 1.1340(3) 0.2407(2) 0.0254(7) Uani 1 1 d .
C321 C -0.3888(3) 1.1552(3) 0.3034(2) 0.0295(8) Uani 1 1 d .
H32A H -0.3919 1.0822 0.3356 0.035 Uiso 1 1 calc R
C322 C -0.4294(4) 1.2136(3) 0.3601(3) 0.0376(9) Uani 1 1 d .
H32B H -0.3671 1.2025 0.3997 0.056 Uiso 1 1 calc R
H32C H -0.5113 1.1906 0.3881 0.056 Uiso 1 1 calc R
H32D H -0.4357 1.2851 0.3289 0.056 Uiso 1 1 calc R
C323 C -0.4785(4) 1.1769(3) 0.2373(3) 0.0441(10) Uani 1 1 d .
H32E H -0.4540 1.1357 0.2039 0.066 Uiso 1 1 calc R
H32F H -0.4750 1.2478 0.2038 0.066 Uiso 1 1 calc R
H32G H -0.5642 1.1613 0.2616 0.066 Uiso 1 1 calc R
C361 C 0.0710(3) 1.0565(3) 0.2465(2) 0.0258(7) Uani 1 1 d .
H36A H 0.0503 0.9968 0.2953 0.031 Uiso 1 1 calc R
C362 C 0.0795(4) 1.0233(3) 0.1731(2) 0.0340(8) Uani 1 1 d .
H36B H -0.0013 0.9969 0.1691 0.051 Uiso 1 1 calc R
H36C H 0.1451 0.9711 0.1788 0.051 Uiso 1 1 calc R
H36D H 0.1002 1.0805 0.1245 0.051 Uiso 1 1 calc R
C363 C 0.1989(3) 1.0939(3) 0.2551(2) 0.0323(8) Uani 1 1 d .
H36E H 0.1931 1.1152 0.3023 0.048 Uiso 1 1 calc R
H36F H 0.2230 1.1506 0.2068 0.048 Uiso 1 1 calc R
H36G H 0.2622 1.0399 0.2618 0.048 Uiso 1 1 calc R
C41 C 0.8135(4) 1.3244(3) -0.0483(3) 0.0389(9) Uani 1 1 d .
C42 C 0.8225(4) 1.4202(3) -0.0466(3) 0.0434(10) Uani 1 1 d .
H42A H 0.7988 1.4331 0.0018 0.052 Uiso 1 1 calc R
C43 C 0.8653(4) 1.4971(3) -0.1145(3) 0.0460(11) Uani 1 1 d .
H43A H 0.8691 1.5627 -0.1126 0.055 Uiso 1 1 calc R
C44 C 0.9027(4) 1.4797(4) -0.1848(3) 0.0460(10) Uani 1 1 d .
H44A H 0.9332 1.5326 -0.2311 0.055 Uiso 1 1 calc R
C45 C 0.8956(4) 1.3848(4) -0.1874(3) 0.0450(10) Uani 1 1 d .
H45A H 0.9216 1.3718 -0.2355 0.054 Uiso 1 1 calc R
C46 C 0.8504(4) 1.3080(3) -0.1193(3) 0.0434(10) Uani 1 1 d .
H46A H 0.8449 1.2428 -0.1218 0.052 Uiso 1 1 calc R
C47 C 0.7685(5) 1.2398(4) 0.0260(3) 0.0590(13) Uani 1 1 d .
H47A H 0.7116 1.2664 0.0607 0.088 Uiso 1 1 calc R
H47B H 0.8408 1.2060 0.0553 0.088 Uiso 1 1 calc R
H47C H 0.7240 1.1921 0.0103 0.088 Uiso 1 1 calc R
C48 C 0.5810(5) 0.5585(3) 0.1069(3) 0.0482(11) Uani 1 1 d .
C49 C 0.5570(5) 0.6097(4) 0.0272(3) 0.0559(12) Uani 1 1 d .
H49A H 0.4758 0.6086 0.0099 0.067 Uiso 1 1 calc R
C50 C 0.6512(6) 0.6622(4) -0.0268(3) 0.0599(13) Uani 1 1 d .
H50A H 0.6344 0.6964 -0.0813 0.072 Uiso 1 1 calc R
C51 C 0.7687(5) 0.6659(4) -0.0032(3) 0.0560(12) Uani 1 1 d .
H51A H 0.8321 0.7037 -0.0406 0.067 Uiso 1 1 calc R
C52 C 0.7940(5) 0.6148(4) 0.0748(3) 0.0531(12) Uani 1 1 d .
H52A H 0.8760 0.6158 0.0909 0.064 Uiso 1 1 calc R
C53 C 0.7012(4) 0.5617(3) 0.1305(3) 0.0426(10) Uani 1 1 d .
H53A H 0.7194 0.5275 0.1846 0.051 Uiso 1 1 calc R
C54 C 0.4803(5) 0.5004(4) 0.1658(4) 0.0652(14) Uani 1 1 d .
H54A H 0.4007 0.5386 0.1574 0.098 Uiso 1 1 calc R
H54B H 0.5030 0.4880 0.2207 0.098 Uiso 1 1 calc R
H54C H 0.4712 0.4364 0.1580 0.098 Uiso 1 1 calc R
C55 C -0.5795(9) 1.0171(8) 0.0928(6) 0.052(2) Uiso 0.50 1 d P
C56 C -0.5782(6) 0.9028(5) 0.1126(4) 0.0729(16) Uiso 1 1 d .
C57 C -0.5197(10) 0.8724(8) 0.0574(6) 0.054(2) Uiso 0.50 1 d P
C58 C -0.5252(8) 0.9571(6) 0.0353(5) 0.0413(19) Uiso 0.50 1 d P
C59 C -0.5320(5) 1.0700(4) 0.0207(3) 0.0592(13) Uiso 1 1 d .

loop_
_atom_site_aniso_label
_atom_site_aniso_U_11
_atom_site_aniso_U_22
_atom_site_aniso_U_33
_atom_site_aniso_U_23
_atom_site_aniso_U_13
_atom_site_aniso_U_12
Cr1 0.0165(3) 0.0207(3) 0.0240(3) -0.0112(2) -0.0010(2) -0.0037(2)
Cl1 0.0173(4) 0.0264(4) 0.0327(4) -0.0140(3) -0.0009(3) -0.0026(3)
Cl2 0.0186(4) 0.0268(4) 0.0365(5) -0.0124(3) -0.0037(3) -0.0016(3)
P1 0.0180(4) 0.0217(4) 0.0261(4) -0.0120(3) -0.0019(3) -0.0036(3)
O1 0.0253(12) 0.0303(13) 0.0250(12) -0.0121(10) -0.0032(9) 0.0022(10)
N1 0.0249(14) 0.0229(14) 0.0234(14) -0.0116(11) -0.0017(11) -0.0049(11)
N2 0.0202(14) 0.0209(14) 0.0279(15) -0.0110(11) -0.0008(11) -0.0037(11)
C1 0.0153(15) 0.0251(17) 0.0285(17) -0.0145(14) -0.0011(12) -0.0024(12)
C2 0.0194(16) 0.0231(17) 0.0298(18) -0.0102(14) -0.0001(13) -0.0014(13)
C3 0.0257(17) 0.0232(17) 0.0290(18) -0.0074(14) -0.0011(13) -0.0012(13)
C4 0.0224(17) 0.0333(19) 0.0267(17) -0.0147(15) -0.0047(13) 0.0038(14)
C5 0.0188(16) 0.0259(17) 0.0310(18) -0.0140(14) -0.0038(13) -0.0009(13)
C6 0.0164(15) 0.0225(16) 0.0264(17) -0.0100(13) 0.0022(12) -0.0003(12)
C7 0.0149(15) 0.0225(16) 0.0301(18) -0.0157(14) -0.0038(12) -0.0027(12)
C8 0.0233(16) 0.0209(16) 0.0239(16) -0.0114(13) -0.0020(12) 0.0011(13)
C9 0.0240(17) 0.0213(16) 0.0292(18) -0.0116(14) -0.0050(13) -0.0035(13)
C10 0.044(2) 0.0245(18) 0.034(2) -0.0161(15) -0.0114(16) -0.0006(15)
C11 0.051(2) 0.0267(18) 0.032(2) -0.0168(15) -0.0078(17) 0.0074(16)
C12 0.038(2) 0.033(2) 0.035(2) -0.0152(16) 0.0029(16) 0.0097(16)
C13 0.0226(17) 0.0288(18) 0.0333(19) -0.0123(15) 0.0019(14) -0.0018(14)
C14 0.0252(17) 0.0237(17) 0.0257(17) -0.0117(14) 0.0012(13) -0.0031(13)
C15 0.0307(19) 0.0303(19) 0.037(2) -0.0183(16) -0.0089(15) -0.0013(15)
C16 0.047(2) 0.033(2) 0.041(2) -0.0222(17) -0.0071(18) -0.0004(17)
C17 0.041(2) 0.0286(19) 0.036(2) -0.0154(16) 0.0049(16) 0.0021(16)
C18 0.0279(19) 0.0283(18) 0.035(2) -0.0096(15) 0.0032(15) 0.0004(15)
C19 0.0224(17) 0.0282(18) 0.0349(19) -0.0137(15) 0.0004(14) -0.0047(14)
C20 0.0213(16) 0.0204(16) 0.0355(19) -0.0123(14) -0.0035(14) -0.0032(13)
C21 0.0223(17) 0.0235(17) 0.0353(19) -0.0139(14) -0.0008(14) -0.0018(13)
C22 0.0197(17) 0.0241(17) 0.048(2) -0.0150(16) 0.0030(15) -0.0052(13)
C23 0.0205(17) 0.0243(18) 0.056(2) -0.0146(17) -0.0063(16) -0.0050(14)
C24 0.033(2) 0.033(2) 0.039(2) -0.0144(16) -0.0133(16) -0.0051(16)
C25 0.0288(19) 0.0315(19) 0.035(2) -0.0131(16) -0.0042(15) -0.0036(15)
C26 0.0311(19) 0.039(2) 0.0263(18) -0.0079(15) -0.0049(14) 0.0010(16)
C27 0.035(2) 0.051(2) 0.0269(19) -0.0137(17) 0.0014(15) -0.0066(18)
C28 0.047(2) 0.057(3) 0.036(2) -0.026(2) -0.0009(18) 0.002(2)
C29 0.123(5) 0.050(3) 0.039(3) -0.026(2) 0.009(3) 0.009(3)
C31 0.0259(17) 0.0215(16) 0.0248(17) -0.0112(13) -0.0026(13) -0.0073(13)
C32 0.0224(17) 0.0250(17) 0.0277(17) -0.0124(14) -0.0030(13) -0.0061(13)
C33 0.034(2) 0.0231(17) 0.0340(19) -0.0122(15) -0.0033(15) -0.0020(14)
C34 0.038(2) 0.0263(19) 0.037(2) -0.0090(16) 0.0034(16) -0.0081(16)
C35 0.0305(19) 0.0288(19) 0.037(2) -0.0121(16) 0.0071(15) -0.0104(15)
C36 0.0221(17) 0.0310(18) 0.0272(17) -0.0149(14) 0.0006(13) -0.0060(14)
C321 0.0178(16) 0.0235(17) 0.046(2) -0.0105(15) -0.0032(14) -0.0025(13)
C322 0.0292(19) 0.0294(19) 0.051(2) -0.0135(17) 0.0088(17) 0.0004(15)
C323 0.029(2) 0.033(2) 0.070(3) -0.013(2) -0.0174(19) -0.0050(16)
C361 0.0218(17) 0.0288(18) 0.0297(18) -0.0133(14) 0.0013(13) -0.0076(14)
C362 0.0277(19) 0.042(2) 0.040(2) -0.0227(18) -0.0008(15) -0.0053(16)
C363 0.0230(18) 0.037(2) 0.040(2) -0.0145(17) -0.0030(15) -0.0086(15)
C41 0.037(2) 0.037(2) 0.042(2) -0.0115(18) -0.0057(17) -0.0095(17)
C42 0.044(2) 0.042(2) 0.049(3) -0.021(2) 0.0052(19) -0.0108(19)
C43 0.041(2) 0.036(2) 0.060(3) -0.018(2) 0.011(2) -0.0077(18)
C44 0.036(2) 0.049(3) 0.046(2) -0.007(2) -0.0021(18) -0.0036(19)
C45 0.035(2) 0.066(3) 0.039(2) -0.023(2) -0.0077(17) 0.000(2)
C46 0.042(2) 0.042(2) 0.055(3) -0.023(2) -0.0191(19) 0.0016(18)
C47 0.071(3) 0.047(3) 0.055(3) -0.008(2) -0.011(2) -0.021(2)
C48 0.053(3) 0.036(2) 0.060(3) -0.025(2) 0.001(2) 0.0045(19)
C49 0.072(3) 0.045(3) 0.055(3) -0.019(2) -0.017(2) 0.005(2)
C50 0.077(4) 0.056(3) 0.054(3) -0.025(2) -0.016(3) -0.003(3)
C51 0.069(3) 0.055(3) 0.052(3) -0.029(2) 0.011(2) -0.015(2)
C52 0.058(3) 0.048(3) 0.063(3) -0.032(2) 0.000(2) -0.004(2)
C53 0.050(3) 0.034(2) 0.047(2) -0.0180(18) -0.0090(19) 0.0038(18)
C54 0.057(3) 0.060(3) 0.083(4) -0.034(3) 0.013(3) -0.011(2)

loop_
_atom_type_symbol
_atom_type_description
_atom_type_scat_dispersion_real
_atom_type_scat_dispersion_imag
_atom_type_scat_source
C C 0.0181 0.0091 'International Tables Vol C Tables 4.2.6.8 and 6.1.1.4'
H H 0.0000 0.0000 'International Tables Vol C Tables 4.2.6.8 and 6.1.1.4'
N N 0.0311 0.0180 'International Tables Vol C Tables 4.2.6.8 and 6.1.1.4'
P P 0.2955 0.4335 'International Tables Vol C Tables 4.2.6.8 and 6.1.1.4'
Cl Cl 0.3639 0.7018 'International Tables Vol C Tables 4.2.6.8 and 6.1.1.4'
Cr Cr -0.1635 2.4439 'International Tables Vol C Tables 4.2.6.8 and 6.1.1.4'
O O 0.0492 0.0322 'International Tables Vol C Tables 4.2.6.8 and 6.1.1.4'

loop_
_geom_angle_atom_site_label_1
_geom_angle_atom_site_label_2
_geom_angle_atom_site_label_3
_geom_angle
_geom_angle_site_symmetry_1
_geom_angle_site_symmetry_3
N1 Cr1 O1 171.24(11) . .
N1 Cr1 N2 64.31(11) . .
O1 Cr1 N2 106.99(10) . .
N1 Cr1 Cl1 93.42(9) . .
O1 Cr1 Cl1 87.70(7) . .
N2 Cr1 Cl1 91.85(8) . .
N1 Cr1 Cl2 90.78(9) . .
O1 Cr1 Cl2 88.89(7) . .
N2 Cr1 Cl2 94.41(8) . .
Cl1 Cr1 Cl2 173.53(4) . .
N1 Cr1 C7 32.50(11) . .
O1 Cr1 C7 138.83(10) . .
N2 Cr1 C7 31.85(11) . .
Cl1 Cr1 C7 92.05(8) . .
Cl2 Cr1 C7 94.14(8) . .
N1 Cr1 P1 79.23(8) . .
O1 Cr1 P1 109.50(7) . .
N2 Cr1 P1 143.44(8) . .
Cl1 Cr1 P1 87.37(3) . .
Cl2 Cr1 P1 88.58(3) . .
C7 Cr1 P1 111.61(8) . .
C20 P1 C1 108.55(15) . .
C20 P1 C14 104.25(15) . .
C1 P1 C14 103.89(15) . .
C20 P1 Cr1 116.86(11) . .
C1 P1 Cr1 96.89(11) . .
C14 P1 Cr1 124.48(11) . .
C29 O1 C26 110.7(3) . .
C29 O1 Cr1 126.9(3) . .
C26 O1 Cr1 122.3(2) . .
C7 N1 C6 134.9(3) . .
C7 N1 Cr1 95.5(2) . .
C6 N1 Cr1 128.1(2) . .
C7 N2 C31 124.4(3) . .
C7 N2 Cr1 90.00(19) . .
C31 N2 Cr1 143.7(2) . .
C2 C1 C6 120.0(3) . .
C2 C1 P1 122.3(3) . .
C6 C1 P1 117.6(2) . .
C3 C2 C1 120.9(3) . .
C3 C2 H2A 119.6 . .
C1 C2 H2A 119.6 . .
C2 C3 C4 118.9(3) . .
C2 C3 H3A 120.5 . .
C4 C3 H3A 120.5 . .
C5 C4 C3 121.6(3) . .
C5 C4 H4A 119.2 . .
C3 C4 H4A 119.2 . .
C4 C5 C6 120.0(3) . .
C4 C5 H5A 120.0 . .
C6 C5 H5A 120.0 . .
N1 C6 C5 125.9(3) . .
N1 C6 C1 115.4(3) . .
C5 C6 C1 118.6(3) . .
N2 C7 N1 110.1(3) . .
N2 C7 C8 125.7(3) . .
N1 C7 C8 124.0(3) . .
N2 C7 Cr1 58.15(17) . .
N1 C7 Cr1 52.01(16) . .
C8 C7 Cr1 172.6(2) . .
C13 C8 C9 120.3(3) . .
C13 C8 C7 119.0(3) . .
C9 C8 C7 120.7(3) . .
C10 C9 C8 119.0(3) . .
C10 C9 H9A 120.5 . .
C8 C9 H9A 120.5 . .
C11 C10 C9 120.5(3) . .
C11 C10 H10A 119.7 . .
C9 C10 H10A 119.7 . .
C10 C11 C12 120.2(3) . .
C10 C11 H11A 119.9 . .
C12 C11 H11A 119.9 . .
C13 C12 C11 120.2(3) . .
C13 C12 H12A 119.9 . .
C11 C12 H12A 119.9 . .
C12 C13 C8 119.7(3) . .
C12 C13 H13A 120.2 . .
C8 C13 H13A 120.2 . .
C19 C14 C15 118.8(3) . .
C19 C14 P1 119.0(3) . .
C15 C14 P1 122.2(3) . .
C14 C15 C16 120.4(3) . .
C14 C15 H15A 119.8 . .
C16 C15 H15A 119.8 . .
C17 C16 C15 120.0(4) . .
C17 C16 H16A 120.0 . .
C15 C16 H16A 120.0 . .
C16 C17 C18 120.1(4) . .
C16 C17 H17A 120.0 . .
C18 C17 H17A 120.0 . .
C17 C18 C19 119.8(4) . .
C17 C18 H18A 120.1 . .
C19 C18 H18A 120.1 . .
C14 C19 C18 120.9(3) . .
C14 C19 H19A 119.6 . .
C18 C19 H19A 119.6 . .
C25 C20 C21 118.9(3) . .
C25 C20 P1 117.7(3) . .
C21 C20 P1 123.3(3) . .
C22 C21 C20 119.6(3) . .
C22 C21 H21A 120.2 . .
C20 C21 H21A 120.2 . .
C23 C22 C21 121.2(3) . .
C23 C22 H22A 119.4 . .
C21 C22 H22A 119.4 . .
C22 C23 C24 119.5(3) . .
C22 C23 H23A 120.3 . .
C24 C23 H23A 120.3 . .
C25 C24 C23 120.0(4) . .
C25 C24 H24A 120.0 . .
C23 C24 H24A 120.0 . .
C24 C25 C20 120.7(3) . .
C24 C25 H25A 119.7 . .
C20 C25 H25A 119.7 . .
O1 C26 C27 103.6(3) . .
O1 C26 H26A 111.0 . .
C27 C26 H26A 111.0 . .
O1 C26 H26B 111.0 . .
C27 C26 H26B 111.0 . .
H26A C26 H26B 109.0 . .
C28 C27 C26 102.9(3) . .
C28 C27 H27A 111.2 . .
C26 C27 H27A 111.2 . .
C28 C27 H27B 111.2 . .
C26 C27 H27B 111.2 . .
H27A C27 H27B 109.1 . .
C29 C28 C27 105.1(4) . .
C29 C28 H28A 110.7 . .
C27 C28 H28A 110.7 . .
C29 C28 H28B 110.7 . .
C27 C28 H28B 110.7 . .
H28A C28 H28B 108.8 . .
O1 C29 C28 107.0(4) . .
O1 C29 H29A 110.3 . .
C28 C29 H29A 110.3 . .
O1 C29 H29B 110.3 . .
C28 C29 H29B 110.3 . .
H29A C29 H29B 108.6 . .
C36 C31 C32 120.6(3) . .
C36 C31 N2 117.7(3) . .
C32 C31 N2 121.7(3) . .
C33 C32 C31 118.4(3) . .
C33 C32 C321 117.6(3) . .
C31 C32 C321 124.0(3) . .
C34 C33 C32 121.4(3) . .
C34 C33 H33A 119.3 . .
C32 C33 H33A 119.3 . .
C33 C34 C35 119.8(3) . .
C33 C34 H34A 120.1 . .
C35 C34 H34A 120.1 . .
C34 C35 C36 121.6(3) . .
C34 C35 H35A 119.2 . .
C36 C35 H35A 119.2 . .
C35 C36 C31 118.2(3) . .
C35 C36 C361 120.4(3) . .
C31 C36 C361 121.4(3) . .
C32 C321 C323 110.8(3) . .
C32 C321 C322 110.9(3) . .
C323 C321 C322 110.9(3) . .
C32 C321 H32A 108.0 . .
C323 C321 H32A 108.0 . .
C322 C321 H32A 108.0 . .
C321 C322 H32B 109.5 . .
C321 C322 H32C 109.5 . .
H32B C322 H32C 109.5 . .
C321 C322 H32D 109.5 . .
H32B C322 H32D 109.5 . .
H32C C322 H32D 109.5 . .
C321 C323 H32E 109.5 . .
C321 C323 H32F 109.5 . .
H32E C323 H32F 109.5 . .
C321 C323 H32G 109.5 . .
H32E C323 H32G 109.5 . .
H32F C323 H32G 109.5 . .
C36 C361 C362 110.2(3) . .
C36 C361 C363 113.0(3) . .
C362 C361 C363 109.7(3) . .
C36 C361 H36A 107.9 . .
C362 C361 H36A 107.9 . .
C363 C361 H36A 107.9 . .
C361 C362 H36B 109.5 . .
C361 C362 H36C 109.5 . .
H36B C362 H36C 109.5 . .
C361 C362 H36D 109.5 . .
H36B C362 H36D 109.5 . .
H36C C362 H36D 109.5 . .
C361 C363 H36E 109.5 . .
C361 C363 H36F 109.5 . .
H36E C363 H36F 109.5 . .
C361 C363 H36G 109.5 . .
H36E C363 H36G 109.5 . .
H36F C363 H36G 109.5 . .
C46 C41 C42 118.0(4) . .
C46 C41 C47 120.9(4) . .
C42 C41 C47 121.1(4) . .
C43 C42 C41 120.8(4) . .
C43 C42 H42A 119.6 . .
C41 C42 H42A 119.6 . .
C44 C43 C42 120.6(4) . .
C44 C43 H43A 119.7 . .
C42 C43 H43A 119.7 . .
C45 C44 C43 119.4(4) . .
C45 C44 H44A 120.3 . .
C43 C44 H44A 120.3 . .
C44 C45 C46 119.8(4) . .
C44 C45 H45A 120.1 . .
C46 C45 H45A 120.1 . .
C41 C46 C45 121.3(4) . .
C41 C46 H46A 119.3 . .
C45 C46 H46A 119.3 . .
C41 C47 H47A 109.5 . .
C41 C47 H47B 109.5 . .
H47A C47 H47B 109.5 . .
C41 C47 H47C 109.5 . .
H47A C47 H47C 109.5 . .
H47B C47 H47C 109.5 . .
C49 C48 C53 118.7(5) . .
C49 C48 C54 120.5(5) . .
C53 C48 C54 120.8(5) . .
C50 C49 C48 119.9(5) . .
C50 C49 H49A 120.0 . .
C48 C49 H49A 120.0 . .
C51 C50 C49 121.1(5) . .
C51 C50 H50A 119.5 . .
C49 C50 H50A 119.5 . .
C52 C51 C50 119.6(5) . .
C52 C51 H51A 120.2 . .
C50 C51 H51A 120.2 . .
C51 C52 C53 120.6(5) . .
C51 C52 H52A 119.7 . .
C53 C52 H52A 119.7 . .
C52 C53 C48 120.1(4) . .
C52 C53 H53A 120.0 . .
C48 C53 H53A 120.0 . .
C48 C54 H54A 109.5 . .
C48 C54 H54B 109.5 . .
H54A C54 H54B 109.5 . .
C48 C54 H54C 109.5 . .
H54A C54 H54C 109.5 . .
H54B C54 H54C 109.5 . .
C59 C55 C56 116.1(8) . .
C59 C55 C58 62.9(6) . .
C56 C55 C58 53.2(5) . .
C57 C56 C58 49.4(6) . .
C57 C56 C55 114.5(7) . .
C58 C56 C55 65.4(6) . .
C58 C57 C56 70.1(8) . .
C58 C57 C59 58.8(7) . 2_475
C56 C57 C59 129.0(9) . 2_475
C57 C58 C59 72.0(8) . 2_475
C57 C58 C56 60.5(7) . .
C59 C58 C56 132.4(8) 2_475 .
C57 C58 C58 138.2(12) . 2_475
C59 C58 C58 66.6(7) 2_475 2_475
C56 C58 C58 160.5(11) . 2_475
C57 C58 C59 170.1(10) . .
C59 C58 C59 116.5(6) 2_475 .
C56 C58 C59 110.9(7) . .
C58 C58 C59 49.9(6) 2_475 .
C57 C58 C55 121.7(9) . .
C59 C58 C55 165.4(8) 2_475 .
C56 C58 C55 61.5(6) . .
C58 C58 C55 99.2(9) 2_475 .
C59 C58 C55 49.5(5) . .
C58 C59 C55 130.9(7) 2_475 .
C58 C59 C57 49.2(6) 2_475 2_475
C55 C59 C57 179.8(9) . 2_475
C58 C59 C58 63.5(6) 2_475 .
C55 C59 C58 67.6(6) . .
C57 C59 C58 112.6(6) 2_475 .

loop_
_geom_bond_atom_site_label_1
_geom_bond_atom_site_label_2
_geom_bond_distance
_geom_bond_site_symmetry_2
Cr1 N1 1.971(3) .
Cr1 O1 2.054(2) .
Cr1 N2 2.114(3) .
Cr1 Cl1 2.2993(9) .
Cr1 Cl2 2.3123(9) .
Cr1 C7 2.489(3) .
Cr1 P1 2.4932(9) .
P1 C20 1.818(3) .
P1 C1 1.818(3) .
P1 C14 1.836(3) .
O1 C29 1.419(5) .
O1 C26 1.458(4) .
N1 C7 1.343(4) .
N1 C6 1.390(4) .
N2 C7 1.313(4) .
N2 C31 1.428(4) .
C1 C2 1.400(5) .
C1 C6 1.409(5) .
C2 C3 1.380(5) .
C2 H2A 0.9500 .
C3 C4 1.389(5) .
C3 H3A 0.9500 .
C4 C5 1.384(5) .
C4 H4A 0.9500 .
C5 C6 1.402(5) .
C5 H5A 0.9500 .
C7 C8 1.491(4) .
C8 C13 1.394(5) .
C8 C9 1.395(5) .
C9 C10 1.393(5) .
C9 H9A 0.9500 .
C10 C11 1.378(6) .
C10 H10A 0.9500 .
C11 C12 1.385(6) .
C11 H11A 0.9500 .
C12 C13 1.383(5) .
C12 H12A 0.9500 .
C13 H13A 0.9500 .
C14 C19 1.385(5) .
C14 C15 1.388(5) .
C15 C16 1.400(6) .
C15 H15A 0.9500 .
C16 C17 1.376(6) .
C16 H16A 0.9500 .
C17 C18 1.383(6) .
C17 H17A 0.9500 .
C18 C19 1.392(5) .
C18 H18A 0.9500 .
C19 H19A 0.9500 .
C20 C25 1.388(5) .
C20 C21 1.401(5) .
C21 C22 1.382(5) .
C21 H21A 0.9500 .
C22 C23 1.374(6) .
C22 H22A 0.9500 .
C23 C24 1.386(6) .
C23 H23A 0.9500 .
C24 C25 1.386(5) .
C24 H24A 0.9500 .
C25 H25A 0.9500 .
C26 C27 1.520(5) .
C26 H26A 0.9900 .
C26 H26B 0.9900 .
C27 C28 1.514(6) .
C27 H27A 0.9900 .
C27 H27B 0.9900 .
C28 C29 1.488(7) .
C28 H28A 0.9900 .
C28 H28B 0.9900 .
C29 H29A 0.9900 .
C29 H29B 0.9900 .
C31 C36 1.411(5) .
C31 C32 1.411(5) .
C32 C33 1.397(5) .
C32 C321 1.522(5) .
C33 C34 1.375(5) .
C33 H33A 0.9500 .
C34 C35 1.381(6) .
C34 H34A 0.9500 .
C35 C36 1.394(5) .
C35 H35A 0.9500 .
C36 C361 1.520(5) .
C321 C323 1.523(6) .
C321 C322 1.535(6) .
C321 H32A 1.0000 .
C322 H32B 0.9800 .
C322 H32C 0.9800 .
C322 H32D 0.9800 .
C323 H32E 0.9800 .
C323 H32F 0.9800 .
C323 H32G 0.9800 .
C361 C362 1.527(5) .
C361 C363 1.535(5) .
C361 H36A 1.0000 .
C362 H36B 0.9800 .
C362 H36C 0.9800 .
C362 H36D 0.9800 .
C363 H36E 0.9800 .
C363 H36F 0.9800 .
C363 H36G 0.9800 .
C41 C46 1.381(6) .
C41 C42 1.384(6) .
C41 C47 1.508(6) .
C42 C43 1.381(6) .
C42 H42A 0.9500 .
C43 C44 1.376(7) .
C43 H43A 0.9500 .
C44 C45 1.375(7) .
C44 H44A 0.9500 .
C45 C46 1.389(7) .
C45 H45A 0.9500 .
C46 H46A 0.9500 .
C47 H47A 0.9800 .
C47 H47B 0.9800 .
C47 H47C 0.9800 .
C48 C49 1.393(7) .
C48 C53 1.396(7) .
C48 C54 1.494(7) .
C49 C50 1.380(8) .
C49 H49A 0.9500 .
C50 C51 1.371(8) .
C50 H50A 0.9500 .
C51 C52 1.369(8) .
C51 H51A 0.9500 .
C52 C53 1.386(7) .
C52 H52A 0.9500 .
C53 H53A 0.9500 .
C54 H54A 0.9800 .
C54 H54B 0.9800 .
C54 H54C 0.9800 .
C55 C59 1.312(11) .
C55 C56 1.543(12) .
C55 C58 1.596(13) .
C56 C57 1.300(12) .
C56 C58 1.405(11) .
C57 C58 1.134(13) .
C57 C59 1.423(11) 2_475
C58 C59 1.280(10) 2_475
C58 C58 1.500(17) 2_475
C58 C59 1.537(10) .
C59 C58 1.280(10) 2_475
C59 C57 1.423(11) 2_475
